data_2216090
loop_
_publ_author_name
'Fan, Le-Qing '
'Wu, Ji-Huai '

_publ_section_title
;
 NH~4~PbI~3~
;
_journal_coeditor_code PK2055
_journal_issue 11
_journal_name_full 'Acta Crystallographica Section E'
_journal_page_first i189
_journal_page_last i189
_journal_paper_doi 10.1107/S1600536807050581
_journal_volume 63
_journal_year 2007
_chemical_formula_iupac 'N H4 Pb1 I3'
_chemical_formula_moiety 'I3 Pb, H4 N'
_chemical_formula_sum 'H4 I3 N Pb'
_chemical_formula_weight 605.94
_chemical_name_systematic
;
ammonium lead iodide
;
_space_group_IT_number 62
_symmetry_cell_setting orthorhombic
_symmetry_space_group_name_Hall '-P 2ac 2n'
_symmetry_space_group_name_H-M 'P n m a'
_atom_sites_solution_hydrogens geom
_atom_sites_solution_primary direct
_atom_sites_solution_secondary difmap
_audit_creation_method SHELXL-97
_cell_angle_alpha 90.00
_cell_angle_beta 90.00
_cell_angle_gamma 90.00
_cell_formula_units_Z 4
_cell_length_a 10.3029(14)
_cell_length_b 4.7411(5)
_cell_length_c 17.288(2)
_cell_measurement_reflns_used 2002
_cell_measurement_temperature 293(2)
_cell_measurement_theta_max 27.4835
_cell_measurement_theta_min 3.0770
_cell_volume 844.47(18)
_computing_cell_refinement 'CrystalClear (Rigaku, 2000)'
_computing_data_collection 'CrystalClear (Rigaku, 2000)'
_computing_data_reduction 'CrystalClear (Rigaku, 2000)'
_computing_molecular_graphics 'SHELXTL (Bruker, 1998)'
_computing_publication_material 'SHELXTL (Bruker, 1998)'
_computing_structure_refinement 'SHELXL97 (Sheldrick, 1997)'
_computing_structure_solution 'SHELXS97 (Sheldrick, 1997)'
_diffrn_ambient_temperature 293(2)
_diffrn_measured_fraction_theta_full 0.998
_diffrn_measured_fraction_theta_max 0.998
_diffrn_measurement_device_type 'Rigaku Mercury CCD'
_diffrn_measurement_method \w
_diffrn_radiation_monochromator 'Graphite Monochromator'
_diffrn_radiation_source 'Sealed Tube'
_diffrn_radiation_type MoK\a
_diffrn_radiation_wavelength 0.71073
_diffrn_reflns_av_R_equivalents 0.0452
_diffrn_reflns_av_sigmaI/netI 0.0300
_diffrn_reflns_limit_h_max 13
_diffrn_reflns_limit_h_min -12
_diffrn_reflns_limit_k_max 6
_diffrn_reflns_limit_k_min -6
_diffrn_reflns_limit_l_max 17
_diffrn_reflns_limit_l_min -22
_diffrn_reflns_number 6247
_diffrn_reflns_theta_full 27.47
_diffrn_reflns_theta_max 27.47
_diffrn_reflns_theta_min 3.08
_diffrn_standards_number 0
_exptl_absorpt_coefficient_mu 30.842
_exptl_absorpt_correction_T_max 0.214
_exptl_absorpt_correction_T_min 0.064
_exptl_absorpt_correction_type multi-scan
_exptl_absorpt_process_details '(CrystalClear; Rigaku, 2000)'
_exptl_crystal_colour Yellow
_exptl_crystal_density_diffrn 4.766
_exptl_crystal_density_method 'not measured'
_exptl_crystal_description Prism
_exptl_crystal_F_000 1008
_exptl_crystal_size_max 0.10
_exptl_crystal_size_mid 0.08
_exptl_crystal_size_min 0.05
_refine_diff_density_max 1.111
_refine_diff_density_min -1.776
_refine_ls_extinction_method none
_refine_ls_goodness_of_fit_ref 1.016
_refine_ls_hydrogen_treatment refxyz
_refine_ls_matrix_type full
_refine_ls_number_parameters 39
_refine_ls_number_reflns 1080
_refine_ls_number_restraints 9
_refine_ls_restrained_S_all 1.012
_refine_ls_R_factor_all 0.0364
_refine_ls_R_factor_gt 0.0333
_refine_ls_shift/su_max 0.000
_refine_ls_shift/su_mean 0.000
_refine_ls_structure_factor_coef Fsqd
_refine_ls_weighting_details 'calc w=1/[\s^2^(Fo^2^)+(0.0484P)^2^+2.6931P] where P=(Fo^2^+2Fc^2^)/3'
_refine_ls_weighting_scheme calc
_refine_ls_wR_factor_gt 0.0808
_refine_ls_wR_factor_ref 0.0827
_reflns_number_gt 1012
_reflns_number_total 1080
_reflns_threshold_expression I>2\s(I)
_cod_data_source_file pk2055.cif
_cod_data_source_block I
_cod_original_cell_volume 844.48(18)
_cod_database_code 2216090
_cod_database_fobs_code 2216090

loop_
_symmetry_equiv_pos_as_xyz
'x, y, z'
'-x+1/2, -y, z+1/2'
'-x, y+1/2, -z'
'x+1/2, -y+1/2, -z+1/2'
'-x, -y, -z'
'x-1/2, y, -z-1/2'
'x, -y-1/2, z'
'-x-1/2, y-1/2, z-1/2'

loop_
_atom_site_type_symbol
_atom_site_label
_atom_site_fract_x
_atom_site_fract_y
_atom_site_fract_z
_atom_site_U_iso_or_equiv
_atom_site_adp_type
_atom_site_calc_flag
_atom_site_refinement_flags
_atom_site_occupancy
Pb Pb1 0.66816(4) 0.7500 0.44155(2) 0.02949(16) Uani d S 1
I I1 0.47613(7) 0.2500 0.38364(4) 0.0303(2) Uani d S 1
I I2 0.80933(8) 0.7500 0.28586(5) 0.0401(2) Uani d S 1
I I3 0.84262(7) 0.2500 0.51297(5) 0.0374(2) Uani d S 1
N N1 0.9132(13) -0.2500 0.6757(6) 0.053(4) Uani d SD 1
H H1 0.952(12) -0.2500 0.715(5) 0.080 Uiso d SD 1
H H2 0.963(11) -0.2500 0.641(6) 0.080 Uiso d SD 1
H H3 0.871(5) -0.115(12) 0.674(5) 0.080 Uiso d D 1

loop_
_atom_site_aniso_label
_atom_site_aniso_U_11
_atom_site_aniso_U_22
_atom_site_aniso_U_33
_atom_site_aniso_U_12
_atom_site_aniso_U_13
_atom_site_aniso_U_23
Pb1 0.0328(3) 0.0274(3) 0.0283(3) 0.000 0.00360(17) 0.000
I1 0.0298(4) 0.0360(4) 0.0250(4) 0.000 -0.0016(3) 0.000
I2 0.0453(5) 0.0413(5) 0.0336(4) 0.000 0.0133(4) 0.000
I3 0.0326(4) 0.0293(4) 0.0503(5) 0.000 -0.0092(3) 0.000
N1 0.071(9) 0.053(8) 0.036(6) 0.000 -0.001(6) 0.000

loop_
_atom_type_symbol
_atom_type_description
_atom_type_scat_dispersion_real
_atom_type_scat_dispersion_imag
_atom_type_scat_source
H H 0.0000 0.0000 'International Tables Vol C Tables 4.2.6.8 and 6.1.1.4'
N N 0.0061 0.0033 'International Tables Vol C Tables 4.2.6.8 and 6.1.1.4'
I I -0.4742 1.8119 'International Tables Vol C Tables 4.2.6.8 and 6.1.1.4'
Pb Pb -3.3944 10.1111 'International Tables Vol C Tables 4.2.6.8 and 6.1.1.4'

loop_
_geom_angle_atom_site_label_1
_geom_angle_atom_site_label_2
_geom_angle_atom_site_label_3
_geom_angle_site_symmetry_1
_geom_angle_site_symmetry_3
_geom_angle
I2 Pb1 I3 . 1_565 94.12(2)
I2 Pb1 I3 . . 94.12(2)
I3 Pb1 I3 1_565 . 94.78(2)
I2 Pb1 I1 . . 91.05(2)
I3 Pb1 I1 1_565 . 174.78(2)
I3 Pb1 I1 . . 85.461(16)
I2 Pb1 I1 . 1_565 91.05(2)
I3 Pb1 I1 1_565 1_565 85.461(16)
I3 Pb1 I1 . 1_565 174.78(2)
I1 Pb1 I1 . 1_565 93.83(2)
I2 Pb1 I1 . 5_666 177.81(3)
I3 Pb1 I1 1_565 5_666 84.40(2)
I3 Pb1 I1 . 5_666 84.40(2)
I1 Pb1 I1 . 5_666 90.443(18)
I1 Pb1 I1 1_565 5_666 90.443(18)
Pb1 I1 Pb1 . 1_545 93.83(2)
Pb1 I1 Pb1 . 5_666 89.557(18)
Pb1 I1 Pb1 1_545 5_666 89.557(18)
Pb1 I3 Pb1 1_545 . 94.78(2)
H1 N1 H2 . . 108(5)
H1 N1 H3 . . 109(3)
H2 N1 H3 . . 110(3)

loop_
_geom_bond_atom_site_label_1
_geom_bond_atom_site_label_2
_geom_bond_site_symmetry_2
_geom_bond_distance
Pb1 I2 . 3.0595(9)
Pb1 I3 1_565 3.2210(6)
Pb1 I3 . 3.2210(6)
Pb1 I1 . 3.2459(6)
Pb1 I1 1_565 3.2459(6)
Pb1 I1 5_666 3.3679(9)
I1 Pb1 1_545 3.2459(6)
I1 Pb1 5_666 3.3679(9)
I3 Pb1 1_545 3.2210(6)
N1 H1 . 0.79(7)
N1 H2 . 0.78(7)
N1 H3 . 0.78(6)

loop_
_geom_torsion_atom_site_label_1
_geom_torsion_atom_site_label_2
_geom_torsion_atom_site_label_3
_geom_torsion_atom_site_label_4
_geom_torsion_site_symmetry_1
_geom_torsion_site_symmetry_4
_geom_torsion
I2 Pb1 I1 Pb1 . 1_545 88.87(2)
I3 Pb1 I1 Pb1 . 1_545 -5.18(2)
I1 Pb1 I1 Pb1 1_565 1_545 180.0
I1 Pb1 I1 Pb1 5_666 1_545 -89.526(19)
I2 Pb1 I1 Pb1 . 5_666 178.399(19)
I3 Pb1 I1 Pb1 . 5_666 84.34(2)
I1 Pb1 I1 Pb1 1_565 5_666 -90.474(19)
I1 Pb1 I1 Pb1 5_666 5_666 0.0
I2 Pb1 I3 Pb1 . 1_545 -85.50(2)
I3 Pb1 I3 Pb1 1_565 1_545 180.0
I1 Pb1 I3 Pb1 . 1_545 5.23(2)
I1 Pb1 I3 Pb1 5_666 1_545 96.12(2)
